data_7152497
loop_
_publ_author_name
'Gregg, Claire'
'Perkins, Michael V.'

_publ_section_title
;
 Total synthesis and structural elucidation of ent-micropyrone and
 (+)-ascosalipyrone.
;
_journal_issue 32
_journal_name_full 'Organic &amp; biomolecular chemistry'
_journal_page_first 6547
_journal_page_last 6553
_journal_paper_doi 10.1039/c2ob25501d
_journal_volume 10
_journal_year 2012
_chemical_absolute_configuration syn
_chemical_formula_sum 'C14 H20 O4'
_chemical_formula_weight 252.30
_chemical_name_systematic
;
?
;
_space_group_IT_number 19
_symmetry_cell_setting orthorhombic
_symmetry_space_group_name_Hall 'P 2ac 2ab'
_symmetry_space_group_name_H-M 'P 21 21 21'
_atom_sites_solution_hydrogens geom
_atom_sites_solution_primary direct
_atom_sites_solution_secondary difmap
_audit_creation_method SHELXL-97
_cell_angle_alpha 90.00
_cell_angle_beta 90.00
_cell_angle_gamma 90.00
_cell_formula_units_Z 4
_cell_length_a 8.8972(2)
_cell_length_b 12.2375(3)
_cell_length_c 12.7413(3)
_cell_measurement_reflns_used 5766
_cell_measurement_temperature 150(2)
_cell_measurement_theta_max 30.0345
_cell_measurement_theta_min 2.2845
_cell_volume 1387.27(6)
_computing_cell_refinement
;
CrysAlisPro, Oxford Diffraction Ltd.,
Version 1.171.33.55 (release 05-01-2010 CrysAlis171 .NET)
(compiled Jan 5 2010,16:28:46)
;
_computing_data_collection
;
CrysAlisPro, Oxford Diffraction Ltd.,
Version 1.171.33.55 (release 05-01-2010 CrysAlis171 .NET)
(compiled Jan 5 2010,16:28:46)
;
_computing_data_reduction
;
CrysAlisPro, Oxford Diffraction Ltd.,
Version 1.171.33.55 (release 05-01-2010 CrysAlis171 .NET)
(compiled Jan 5 2010,16:28:46)
;
_computing_molecular_graphics 'X-Seed (Barbour, 2003)'
_computing_structure_refinement 'SHELXL-97 (Sheldrick, 1997)'
_computing_structure_solution 'SHELXS-97 (Sheldrick, 1990)'
_diffrn_ambient_temperature 150(2)
_diffrn_detector_area_resol_mean 16.2413
_diffrn_measured_fraction_theta_full 1.000
_diffrn_measured_fraction_theta_max 0.927
_diffrn_measurement_device_type 'Xcalibur, Eos'
_diffrn_measurement_method '\w scans'
_diffrn_radiation_monochromator graphite
_diffrn_radiation_source 'Enhance (Mo) X-ray Source'
_diffrn_radiation_type 'Mo K\a'
_diffrn_radiation_wavelength 0.7107
_diffrn_reflns_av_R_equivalents 0.0272
_diffrn_reflns_av_sigmaI/netI 0.0453
_diffrn_reflns_limit_h_max 12
_diffrn_reflns_limit_h_min -12
_diffrn_reflns_limit_k_max 16
_diffrn_reflns_limit_k_min -16
_diffrn_reflns_limit_l_max 17
_diffrn_reflns_limit_l_min -16
_diffrn_reflns_number 13678
_diffrn_reflns_theta_full 26.00
_diffrn_reflns_theta_max 30.10
_diffrn_reflns_theta_min 2.31
_exptl_absorpt_coefficient_mu 0.088
_exptl_absorpt_correction_T_max 1.00000
_exptl_absorpt_correction_T_min 0.97047
_exptl_absorpt_correction_type multi-scan
_exptl_absorpt_process_details
;
CrysAlisPro, Oxford Diffraction Ltd.,
Version 1.171.33.55 (release 05-01-2010 CrysAlis171 .NET)
(compiled Jan 5 2010,16:28:46)
Empirical absorption correction using spherical harmonics,
implemented in SCALE3 ABSPACK scaling algorithm.
;
_exptl_crystal_colour colourless
_exptl_crystal_density_diffrn 1.208
_exptl_crystal_density_method 'not measured'
_exptl_crystal_description plate
_exptl_crystal_F_000 544
_exptl_crystal_size_max 0.24
_exptl_crystal_size_mid 0.10
_exptl_crystal_size_min 0.03
_refine_diff_density_max 0.525
_refine_diff_density_min -0.271
_refine_diff_density_rms 0.045
_refine_ls_abs_structure_details 'Flack H D (1983), Acta Cryst. A39, 876-881'
_refine_ls_abs_structure_Flack 0.3(10)
_refine_ls_extinction_method none
_refine_ls_goodness_of_fit_ref 0.964
_refine_ls_hydrogen_treatment constr
_refine_ls_matrix_type full
_refine_ls_number_parameters 169
_refine_ls_number_reflns 3664
_refine_ls_number_restraints 0
_refine_ls_restrained_S_all 0.964
_refine_ls_R_factor_all 0.0640
_refine_ls_R_factor_gt 0.0451
_refine_ls_shift/su_max 0.000
_refine_ls_shift/su_mean 0.000
_refine_ls_structure_factor_coef Fsqd
_refine_ls_weighting_details 'calc w=1/[\s^2^(Fo^2^)+(0.0746P)^2^+0.0000P] where P=(Fo^2^+2Fc^2^)/3'
_refine_ls_weighting_scheme calc
_refine_ls_wR_factor_gt 0.1149
_refine_ls_wR_factor_ref 0.1196
_reflns_number_gt 2676
_reflns_number_total 3664
_reflns_threshold_expression >2sigma(I)
_cod_data_source_file c2ob25501d.txt
_cod_data_source_block cg1552
_cod_original_sg_symbol_H-M P212121
_cod_database_code 7152497

loop_
_symmetry_equiv_pos_as_xyz
'x, y, z'
'-x+1/2, -y, z+1/2'
'x+1/2, -y+1/2, -z'
'-x, y+1/2, -z+1/2'

loop_
_atom_site_label
_atom_site_type_symbol
_atom_site_fract_x
_atom_site_fract_y
_atom_site_fract_z
_atom_site_U_iso_or_equiv
_atom_site_adp_type
_atom_site_occupancy
_atom_site_symmetry_multiplicity
_atom_site_calc_flag
_atom_site_refinement_flags
O1 O 0.86701(13) 0.99983(9) 0.65646(9) 0.0241(3) Uani 1 1 d .
C4 C 0.87231(18) 0.77820(12) 0.64122(12) 0.0180(3) Uani 1 1 d .
O7 O 1.01587(15) 0.99658(9) 0.79440(10) 0.0312(3) Uani 1 1 d .
O9 O 0.86354(13) 0.67033(9) 0.62415(9) 0.0230(3) Uani 1 1 d .
H9 H 0.9211 0.6375 0.6658 0.028 Uiso 1 1 calc R
C2 C 0.95113(19) 0.94202(13) 0.72797(13) 0.0223(4) Uani 1 1 d .
C3 C 0.95506(18) 0.82565(12) 0.71879(13) 0.0199(4) Uani 1 1 d .
C11 C 0.7055(2) 1.03481(14) 0.51424(14) 0.0261(4) Uani 1 1 d .
H11 H 0.6321 0.9956 0.4683 0.031 Uiso 1 1 calc R
C5 C 0.78451(17) 0.84110(14) 0.56705(13) 0.0207(3) Uani 1 1 d .
C10 C 0.7007(2) 0.78259(15) 0.48262(16) 0.0311(4) Uani 1 1 d .
H10A H 0.6599 0.8359 0.4327 0.047 Uiso 1 1 calc R
H10B H 0.6181 0.7407 0.5138 0.047 Uiso 1 1 calc R
H10C H 0.7689 0.7327 0.4459 0.047 Uiso 1 1 calc R
C12 C 0.6150(2) 1.11385(15) 0.58381(15) 0.0304(4) Uani 1 1 d .
C8 C 1.0493(2) 0.76482(14) 0.79651(15) 0.0281(4) Uani 1 1 d .
H8A H 0.9912 0.7527 0.8608 0.042 Uiso 1 1 calc R
H8B H 1.1393 0.8077 0.8130 0.042 Uiso 1 1 calc R
H8C H 1.0791 0.6943 0.7667 0.042 Uiso 1 1 calc R
C6 C 0.78457(18) 0.95060(14) 0.57863(13) 0.0213(4) Uani 1 1 d .
O17 O 0.61870(17) 1.21074(11) 0.56606(13) 0.0463(4) Uani 1 1 d .
C16 C 0.8152(2) 1.09571(17) 0.44216(16) 0.0370(5) Uani 1 1 d .
H16A H 0.8914 1.1327 0.4848 0.055 Uiso 1 1 calc R
H16B H 0.7600 1.1499 0.4006 0.055 Uiso 1 1 calc R
H16C H 0.8642 1.0435 0.3950 0.055 Uiso 1 1 calc R
C13 C 0.5204(2) 1.06609(19) 0.67135(18) 0.0432(5) Uani 1 1 d .
H13 H 0.5891 1.0158 0.7105 0.052 Uiso 1 1 calc R
C14 C 0.3938(3) 0.9931(2) 0.6291(2) 0.0625(7) Uani 1 1 d .
H14A H 0.4393 0.9317 0.5897 0.075 Uiso 1 1 calc R
H14B H 0.3383 0.9617 0.6893 0.075 Uiso 1 1 calc R
C15 C 0.2848(3) 1.0506(2) 0.5592(2) 0.0625(7) Uani 1 1 d .
H15A H 0.2352 1.1093 0.5984 0.094 Uiso 1 1 calc R
H15B H 0.2092 0.9985 0.5341 0.094 Uiso 1 1 calc R
H15C H 0.3385 1.0818 0.4991 0.094 Uiso 1 1 calc R
C18 C 0.4732(3) 1.1497(3) 0.7489(2) 0.0728(8) Uani 1 1 d .
H18A H 0.5624 1.1827 0.7811 0.109 Uiso 1 1 calc R
H18B H 0.4117 1.1152 0.8034 0.109 Uiso 1 1 calc R
H18C H 0.4143 1.2065 0.7135 0.109 Uiso 1 1 calc R

loop_
_atom_site_aniso_label
_atom_site_aniso_U_11
_atom_site_aniso_U_22
_atom_site_aniso_U_33
_atom_site_aniso_U_23
_atom_site_aniso_U_13
_atom_site_aniso_U_12
O1 0.0319(6) 0.0158(5) 0.0246(6) 0.0005(5) -0.0070(5) 0.0017(5)
C4 0.0180(8) 0.0166(7) 0.0195(8) 0.0000(6) 0.0046(7) 0.0018(6)
O7 0.0471(7) 0.0186(5) 0.0279(6) -0.0011(6) -0.0141(6) -0.0030(6)
O9 0.0263(6) 0.0161(5) 0.0267(6) -0.0018(5) -0.0067(5) 0.0015(5)
C2 0.0273(9) 0.0197(8) 0.0201(8) 0.0010(7) -0.0024(7) 0.0014(7)
C3 0.0220(9) 0.0177(7) 0.0200(8) 0.0015(7) 0.0010(7) 0.0005(6)
C11 0.0292(9) 0.0223(8) 0.0269(9) 0.0010(7) -0.0067(8) 0.0001(7)
C5 0.0178(8) 0.0234(8) 0.0209(8) -0.0008(7) -0.0002(7) 0.0013(7)
C10 0.0364(11) 0.0250(9) 0.0320(10) -0.0032(8) -0.0154(9) 0.0009(8)
C12 0.0271(9) 0.0282(9) 0.0358(10) -0.0016(8) -0.0114(9) 0.0072(8)
C8 0.0389(10) 0.0218(8) 0.0237(9) 0.0001(7) -0.0106(8) 0.0022(7)
C6 0.0211(8) 0.0238(8) 0.0191(8) 0.0009(7) -0.0025(7) 0.0017(7)
O17 0.0535(9) 0.0243(7) 0.0611(10) -0.0013(7) -0.0077(9) 0.0103(6)
C16 0.0424(11) 0.0381(11) 0.0304(10) 0.0118(9) -0.0014(9) 0.0030(9)
C13 0.0363(11) 0.0535(13) 0.0399(12) -0.0006(10) 0.0037(10) 0.0136(10)
C14 0.0541(14) 0.0608(16) 0.0724(18) 0.0148(15) 0.0175(14) 0.0049(13)
C15 0.0488(14) 0.0648(17) 0.0738(18) 0.0117(15) -0.0003(15) 0.0032(12)
C18 0.0658(18) 0.095(2) 0.0570(16) -0.0203(15) 0.0101(15) 0.0183(16)

loop_
_atom_type_symbol
_atom_type_description
_atom_type_scat_dispersion_real
_atom_type_scat_dispersion_imag
_atom_type_scat_source
C C 0.0033 0.0016 'International Tables Vol C Tables 4.2.6.8 and 6.1.1.4'
H H 0.0000 0.0000 'International Tables Vol C Tables 4.2.6.8 and 6.1.1.4'
O O 0.0106 0.0060 'International Tables Vol C Tables 4.2.6.8 and 6.1.1.4'

loop_
_geom_angle_atom_site_label_1
_geom_angle_atom_site_label_2
_geom_angle_atom_site_label_3
_geom_angle
C6 O1 C2 122.94(12)
O9 C4 C3 124.69(14)
O9 C4 C5 112.72(13)
C3 C4 C5 122.59(14)
C4 O9 H9 109.5
O7 C2 O1 115.74(13)
O7 C2 C3 126.12(15)
O1 C2 C3 118.14(14)
C4 C3 C2 118.09(14)
C4 C3 C8 124.82(14)
C2 C3 C8 117.09(15)
C6 C11 C16 111.38(14)
C6 C11 C12 111.33(14)
C16 C11 C12 111.85(16)
C6 C11 H11 107.3
C16 C11 H11 107.3
C12 C11 H11 107.3
C6 C5 C4 117.18(15)
C6 C5 C10 123.78(16)
C4 C5 C10 119.03(14)
C5 C10 H10A 109.5
C5 C10 H10B 109.5
H10A C10 H10B 109.5
C5 C10 H10C 109.5
H10A C10 H10C 109.5
H10B C10 H10C 109.5
O17 C12 C13 122.13(19)
O17 C12 C11 119.67(18)
C13 C12 C11 118.18(16)
C3 C8 H8A 109.5
C3 C8 H8B 109.5
H8A C8 H8B 109.5
C3 C8 H8C 109.5
H8A C8 H8C 109.5
H8B C8 H8C 109.5
C5 C6 O1 121.03(15)
C5 C6 C11 128.73(16)
O1 C6 C11 110.23(14)
C11 C16 H16A 109.5
C11 C16 H16B 109.5
H16A C16 H16B 109.5
C11 C16 H16C 109.5
H16A C16 H16C 109.5
H16B C16 H16C 109.5
C18 C13 C12 112.5(2)
C18 C13 C14 115.3(2)
C12 C13 C14 111.97(19)
C18 C13 H13 105.4
C12 C13 H13 105.4
C14 C13 H13 105.4
C15 C14 C13 114.3(2)
C15 C14 H14A 108.7
C13 C14 H14A 108.7
C15 C14 H14B 108.7
C13 C14 H14B 108.7
H14A C14 H14B 107.6
C14 C15 H15A 109.5
C14 C15 H15B 109.5
H15A C15 H15B 109.5
C14 C15 H15C 109.5
H15A C15 H15C 109.5
H15B C15 H15C 109.5
C13 C18 H18A 109.5
C13 C18 H18B 109.5
H18A C18 H18B 109.5
C13 C18 H18C 109.5
H18A C18 H18C 109.5
H18B C18 H18C 109.5

loop_
_geom_bond_atom_site_label_1
_geom_bond_atom_site_label_2
_geom_bond_distance
O1 C6 1.373(2)
O1 C2 1.3750(19)
C4 O9 1.3402(18)
C4 C3 1.362(2)
C4 C5 1.448(2)
O7 C2 1.2223(19)
O9 H9 0.8400
C2 C3 1.429(2)
C3 C8 1.496(2)
C11 C6 1.493(2)
C11 C16 1.533(3)
C11 C12 1.539(3)
C11 H11 1.0000
C5 C6 1.348(2)
C5 C10 1.492(2)
C10 H10A 0.9800
C10 H10B 0.9800
C10 H10C 0.9800
C12 O17 1.207(2)
C12 C13 1.515(3)
C8 H8A 0.9800
C8 H8B 0.9800
C8 H8C 0.9800
C16 H16A 0.9800
C16 H16B 0.9800
C16 H16C 0.9800
C13 C18 1.483(4)
C13 C14 1.535(4)
C13 H13 1.0000
C14 C15 1.494(4)
C14 H14A 0.9900
C14 H14B 0.9900
C15 H15A 0.9800
C15 H15B 0.9800
C15 H15C 0.9800
C18 H18A 0.9800
C18 H18B 0.9800
C18 H18C 0.9800

loop_
_geom_torsion_atom_site_label_1
_geom_torsion_atom_site_label_2
_geom_torsion_atom_site_label_3
_geom_torsion_atom_site_label_4
_geom_torsion
C6 O1 C2 O7 -178.32(15)
C6 O1 C2 C3 1.5(2)
O9 C4 C3 C2 -179.05(15)
C5 C4 C3 C2 1.5(2)
O9 C4 C3 C8 0.3(3)
C5 C4 C3 C8 -179.15(16)
O7 C2 C3 C4 178.23(16)
O1 C2 C3 C4 -1.6(2)
O7 C2 C3 C8 -1.1(3)
O1 C2 C3 C8 179.09(14)
O9 C4 C5 C6 179.16(15)
C3 C4 C5 C6 -1.4(2)
O9 C4 C5 C10 -1.2(2)
C3 C4 C5 C10 178.25(16)
C6 C11 C12 O17 136.57(18)
C16 C11 C12 O17 11.2(2)
C6 C11 C12 C13 -45.0(2)
C16 C11 C12 C13 -170.33(16)
C4 C5 C6 O1 1.2(2)
C10 C5 C6 O1 -178.40(15)
C4 C5 C6 C11 179.81(15)
C10 C5 C6 C11 0.2(3)
C2 O1 C6 C5 -1.4(2)
C2 O1 C6 C11 179.80(15)
C16 C11 C6 C5 -105.1(2)
C12 C11 C6 C5 129.26(19)
C16 C11 C6 O1 73.60(18)
C12 C11 C6 O1 -52.00(18)
O17 C12 C13 C18 -17.1(3)
C11 C12 C13 C18 164.48(19)
O17 C12 C13 C14 114.6(2)
C11 C12 C13 C14 -63.8(2)
C18 C13 C14 C15 69.6(3)
C12 C13 C14 C15 -60.7(3)
